data_7056244
loop_
_publ_author_name
'Deng, Xiao-Wei'
'Cai, Li-Zheng'
'Zhu, Zhao-Xia'
'Gao, Feng'
'Zhou, Yanling'
'Yao, Min-Xia'

_publ_section_title
;
 Synthesis, Structures and Magnetic Properties of Chiral 3d-3d'-4f
 Heterotrimetallic Complexes Based on [(Tp*)Fe(CN)3]-&#xF02D;
;
_journal_name_full 'New J. Chem.'
_journal_paper_doi 10.1039/C7NJ01413A
_journal_year 2017
_chemical_absolute_configuration S
_chemical_formula_sum 'C58 H74 B2 Cu Fe2 N21 O10 Tb'
_chemical_formula_weight 1581.16
_space_group_crystal_system monoclinic
_space_group_IT_number 4
_space_group_name_Hall 'P 2yb'
_space_group_name_H-M_alt 'P 1 21 1'
_symmetry_space_group_name_Hall 'P 2yb'
_symmetry_space_group_name_H-M 'P 1 21 1'
_atom_sites_solution_hydrogens mixed
_audit_creation_method SHELXL-2014/7
_audit_update_record
;
2017-04-27 deposited with the CCDC.
2017-05-23 downloaded from the CCDC.
;
_cell_angle_alpha 90
_cell_angle_beta 103.2710(10)
_cell_angle_gamma 90
_cell_formula_units_Z 2
_cell_length_a 13.5669(13)
_cell_length_b 16.1004(16)
_cell_length_c 17.8246(18)
_cell_measurement_reflns_used 4884
_cell_measurement_temperature 296(2)
_cell_measurement_theta_max 22.82
_cell_measurement_theta_min 2.49
_cell_volume 3789.5(6)
_computing_structure_refinement 'SHELXL-2014/7 (Sheldrick, 2014)'
_diffrn_ambient_temperature 296(2)
_diffrn_measured_fraction_theta_full 0.996
_diffrn_measured_fraction_theta_max 0.995
_diffrn_measurement_device_type 'CCD area detector'
_diffrn_measurement_method 'phi and omega scans'
_diffrn_radiation_type MoK\a
_diffrn_radiation_wavelength 0.71073
_diffrn_reflns_av_R_equivalents 0.0470
_diffrn_reflns_av_unetI/netI 0.0976
_diffrn_reflns_Laue_measured_fraction_full 0.996
_diffrn_reflns_Laue_measured_fraction_max 0.995
_diffrn_reflns_limit_h_max 11
_diffrn_reflns_limit_h_min -16
_diffrn_reflns_limit_k_max 16
_diffrn_reflns_limit_k_min -19
_diffrn_reflns_limit_l_max 21
_diffrn_reflns_limit_l_min -21
_diffrn_reflns_number 20208
_diffrn_reflns_point_group_measured_fraction_full 0.997
_diffrn_reflns_point_group_measured_fraction_max 0.996
_diffrn_reflns_theta_full 25.242
_diffrn_reflns_theta_max 25.998
_diffrn_reflns_theta_min 1.726
_exptl_absorpt_coefficient_mu 1.637
_exptl_crystal_colour 'BLACK RED'
_exptl_crystal_density_diffrn 1.386
_exptl_crystal_description BLOCK
_exptl_crystal_F_000 1610
_exptl_crystal_size_max 0.230
_exptl_crystal_size_mid 0.210
_exptl_crystal_size_min 0.180
_refine_diff_density_max 0.840
_refine_diff_density_min -0.847
_refine_diff_density_rms 0.117
_refine_ls_abs_structure_details
;
 Refined as an inversion twin.
;
_refine_ls_abs_structure_Flack 0.013(15)
_refine_ls_extinction_method none
_refine_ls_goodness_of_fit_ref 0.945
_refine_ls_hydrogen_treatment constr
_refine_ls_matrix_type full
_refine_ls_number_parameters 871
_refine_ls_number_reflns 12803
_refine_ls_number_restraints 4
_refine_ls_restrained_S_all 0.945
_refine_ls_R_factor_all 0.0702
_refine_ls_R_factor_gt 0.0484
_refine_ls_shift/su_max 0.000
_refine_ls_shift/su_mean 0.000
_refine_ls_structure_factor_coef Fsqd
_refine_ls_weighting_details 'w=1/[\s^2^(Fo^2^)+(0.0579P)^2^] where P=(Fo^2^+2Fc^2^)/3'
_refine_ls_weighting_scheme calc
_refine_ls_wR_factor_gt 0.1100
_refine_ls_wR_factor_ref 0.1179
_reflns_Friedel_coverage 0.929
_reflns_Friedel_fraction_full 0.998
_reflns_Friedel_fraction_max 0.997
_reflns_number_gt 9657
_reflns_number_total 12803
_reflns_threshold_expression 'I > 2\s(I)'
_cod_data_source_file c7nj01413a2.cif
_cod_data_source_block 2-SS
_cod_database_code 7056244
_shelx_shelxl_version_number 2014/7
_shelx_space_group_comment
;
The symmetry employed for this shelxl refinement is uniquely defined
by the following loop, which should always be used as a source of
symmetry information in preference to the above space-group names.
They are only intended as comments.
;
_shelx_estimated_absorpt_t_min 0.705
_shelx_estimated_absorpt_t_max 0.757
_platon_squeeze_void_probe_radius 1.20

loop_
_space_group_symop_operation_xyz
'x, y, z'
'-x, y+1/2, -z'

loop_
_atom_site_label
_atom_site_type_symbol
_atom_site_fract_x
_atom_site_fract_y
_atom_site_fract_z
_atom_site_U_iso_or_equiv
_atom_site_adp_type
_atom_site_occupancy
_atom_site_site_symmetry_order
_atom_site_calc_flag
_atom_site_refinement_flags_posn
_atom_site_refinement_flags_adp
Tb1 Tb 1.07158(3) 0.16888(3) 0.94163(2) 0.02897(13) Uani 1 1 d . .
Cu1 Cu 0.83410(10) 0.09895(8) 0.93704(8) 0.0358(3) Uani 1 1 d . .
Fe4 Fe 0.56773(11) 0.12429(10) 0.67525(9) 0.0346(4) Uani 1 1 d . .
O1 O 0.9582(5) 0.0555(4) 0.9216(4) 0.0336(17) Uani 1 1 d . .
O1W O 1.0719(5) 0.1299(5) 1.0703(4) 0.045(2) Uani 1 1 d D .
H1WA H 1.1301 0.1184 1.0990 0.054 Uiso 1 1 d DR U
H1WB H 1.0186 0.1295 1.0881 0.054 Uiso 1 1 d DR U
O2 O 0.9100(5) 0.2009(4) 0.9618(4) 0.0310(16) Uani 1 1 d . .
O2W O 0.9693(5) 0.1834(5) 0.8148(4) 0.044(2) Uani 1 1 d . .
H2WA H 0.9733 0.2360 0.8121 0.053 Uiso 1 1 d R U
H2WB H 1.0039 0.1627 0.7852 0.053 Uiso 1 1 d R U
O3 O 1.0161(6) 0.3226(4) 0.9334(4) 0.0394(18) Uani 1 1 d . .
O3W O 1.1754(5) 0.2146(5) 0.8606(4) 0.048(2) Uani 1 1 d . .
H3WA H 1.1481 0.2608 0.8450 0.057 Uiso 1 1 d R U
H3WB H 1.2319 0.2122 0.8477 0.057 Uiso 1 1 d R U
O4 O 1.1297(5) 0.0311(5) 0.8915(4) 0.0362(17) Uani 1 1 d . .
O5 O 1.3564(8) 0.2138(6) 1.0809(6) 0.087(3) Uani 1 1 d . .
O6 O 1.2491(6) 0.1320(6) 1.0083(5) 0.048(2) Uani 1 1 d . .
O7 O 1.2057(6) 0.2566(5) 1.0230(4) 0.045(2) Uani 1 1 d . .
N10 N 0.6391(6) 0.0950(6) 0.5938(5) 0.039(2) Uani 1 1 d . .
N11 N 0.5935(6) 0.1189(6) 0.5185(5) 0.041(2) Uani 1 1 d . .
N12 N 0.5506(7) 0.2403(6) 0.6340(5) 0.035(2) Uani 1 1 d . .
N13 N 0.5174(6) 0.2504(6) 0.5559(5) 0.038(2) Uani 1 1 d . .
N14 N 0.4353(7) 0.0947(7) 0.6066(5) 0.048(3) Uani 1 1 d . .
N15 N 0.4159(6) 0.1170(6) 0.5300(5) 0.044(2) Uani 1 1 d . .
N16 N 0.5928(11) -0.0567(9) 0.7332(7) 0.076(4) Uani 1 1 d . .
N17 N 0.7646(7) 0.1559(8) 0.7962(5) 0.053(3) Uani 1 1 d . .
N18 N 0.4640(8) 0.1745(11) 0.8028(6) 0.075(3) Uani 1 1 d . .
N19 N 0.7595(6) -0.0032(6) 0.9155(5) 0.035(2) Uani 1 1 d . .
N20 N 0.7162(7) 0.1417(7) 0.9707(6) 0.042(3) Uani 1 1 d . .
N21 N 1.2723(8) 0.2013(8) 1.0378(6) 0.050(3) Uani 1 1 d . .
C19 C 0.7931(13) 0.0108(12) 0.6566(11) 0.097(7) Uani 1 1 d . .
H19A H 0.8305 0.0530 0.6891 0.146 Uiso 1 1 calc R U
H19B H 0.8391 -0.0248 0.6382 0.146 Uiso 1 1 calc R U
H19C H 0.7550 -0.0213 0.6855 0.146 Uiso 1 1 calc R U
C20 C 0.7217(9) 0.0509(8) 0.5891(8) 0.051(3) Uani 1 1 d . .
C21 C 0.7285(10) 0.0451(9) 0.5111(8) 0.057(4) Uani 1 1 d . .
H21 H 0.7788 0.0183 0.4926 0.068 Uiso 1 1 calc R U
C22 C 0.6451(10) 0.0875(9) 0.4675(8) 0.058(4) Uani 1 1 d . .
C23 C 0.6125(12) 0.1038(12) 0.3831(8) 0.086(5) Uani 1 1 d . .
H23A H 0.5435 0.0862 0.3647 0.129 Uiso 1 1 calc R U
H23B H 0.6552 0.0735 0.3567 0.129 Uiso 1 1 calc R U
H23C H 0.6177 0.1621 0.3736 0.129 Uiso 1 1 calc R U
C24 C 0.6051(12) 0.3356(10) 0.7475(9) 0.070(5) Uani 1 1 d . .
H24A H 0.5617 0.3113 0.7771 0.105 Uiso 1 1 calc R U
H24B H 0.6075 0.3947 0.7549 0.105 Uiso 1 1 calc R U
H24C H 0.6721 0.3130 0.7640 0.105 Uiso 1 1 calc R U
C25 C 0.5642(9) 0.3163(7) 0.6629(8) 0.045(3) Uani 1 1 d . .
C26 C 0.5412(9) 0.3732(8) 0.6061(8) 0.052(3) Uani 1 1 d . .
H26 H 0.5445 0.4307 0.6115 0.062 Uiso 1 1 calc R U
C27 C 0.5121(9) 0.3293(8) 0.5386(7) 0.048(3) Uani 1 1 d . .
C28 C 0.4781(11) 0.3609(9) 0.4516(8) 0.071(4) Uani 1 1 d . .
H28A H 0.5113 0.3284 0.4196 0.107 Uiso 1 1 calc R U
H28B H 0.4965 0.4182 0.4490 0.107 Uiso 1 1 calc R U
H28C H 0.4060 0.3552 0.4340 0.107 Uiso 1 1 calc R U
C29 C 0.3423(14) 0.0105(15) 0.6848(13) 0.134(9) Uani 1 1 d . .
H29A H 0.3753 -0.0426 0.6919 0.201 Uiso 1 1 calc R U
H29B H 0.2715 0.0035 0.6829 0.201 Uiso 1 1 calc R U
H29C H 0.3719 0.0463 0.7270 0.201 Uiso 1 1 calc R U
C30 C 0.3547(9) 0.0475(10) 0.6125(8) 0.057(4) Uani 1 1 d . .
C31 C 0.2870(11) 0.0409(10) 0.5408(10) 0.071(4) Uani 1 1 d . .
H31 H 0.2252 0.0132 0.5299 0.085 Uiso 1 1 calc R U
C32 C 0.3299(9) 0.0834(9) 0.4901(8) 0.058(4) Uani 1 1 d . .
C33 C 0.2984(12) 0.0932(11) 0.4033(9) 0.100(6) Uani 1 1 d . .
H33A H 0.2958 0.1511 0.3903 0.150 Uiso 1 1 calc R U
H33B H 0.2328 0.0687 0.3846 0.150 Uiso 1 1 calc R U
H33C H 0.3468 0.0658 0.3800 0.150 Uiso 1 1 calc R U
C34 C 0.5841(10) 0.0094(9) 0.7127(8) 0.050(3) Uani 1 1 d . .
C35 C 0.6909(8) 0.1460(6) 0.7497(6) 0.035(3) Uani 1 1 d . .
C36 C 0.5036(9) 0.1528(9) 0.7556(7) 0.050(4) Uani 1 1 d . .
C37 C 0.9703(8) -0.0194(7) 0.8939(6) 0.031(2) Uani 1 1 d . .
C38 C 1.0641(9) -0.0365(7) 0.8778(6) 0.034(3) Uani 1 1 d . .
C39 C 1.0864(9) -0.1141(8) 0.8551(7) 0.047(3) Uani 1 1 d . .
H39 H 1.1499 -0.1244 0.8456 0.056 Uiso 1 1 calc R U
C40 C 1.0154(9) -0.1772(7) 0.8462(7) 0.047(3) Uani 1 1 d . .
H40 H 1.0317 -0.2305 0.8328 0.057 Uiso 1 1 calc R U
C41 C 0.9210(9) -0.1603(7) 0.8573(6) 0.044(3) Uani 1 1 d . .
H41 H 0.8720 -0.2018 0.8487 0.052 Uiso 1 1 calc R U
C42 C 0.8967(8) -0.0820(7) 0.8814(6) 0.034(3) Uani 1 1 d . .
C43 C 0.7939(9) -0.0688(7) 0.8913(6) 0.040(3) Uani 1 1 d . .
H43 H 0.7490 -0.1130 0.8786 0.048 Uiso 1 1 calc R U
C44 C 0.6516(8) 0.0075(8) 0.9196(7) 0.041(3) Uani 1 1 d . .
H44 H 0.6150 0.0324 0.8710 0.049 Uiso 1 1 calc R U
C45 C 0.5969(9) -0.0709(9) 0.9322(8) 0.057(4) Uani 1 1 d . .
H45A H 0.6331 -0.0983 0.9789 0.068 Uiso 1 1 calc R U
H45B H 0.5939 -0.1086 0.8893 0.068 Uiso 1 1 calc R U
C46 C 0.4901(10) -0.0493(10) 0.9391(10) 0.076(5) Uani 1 1 d . .
H46A H 0.4564 -0.0992 0.9508 0.091 Uiso 1 1 calc R U
H46B H 0.4519 -0.0277 0.8902 0.091 Uiso 1 1 calc R U
C47 C 0.4915(10) 0.0155(10) 1.0025(9) 0.065(4) Uani 1 1 d . .
H47A H 0.4223 0.0301 1.0031 0.078 Uiso 1 1 calc R U
H47B H 0.5224 -0.0089 1.0521 0.078 Uiso 1 1 calc R U
C48 C 0.5477(9) 0.0929(9) 0.9923(8) 0.055(3) Uani 1 1 d . .
H48A H 0.5509 0.1293 1.0361 0.066 Uiso 1 1 calc R U
H48B H 0.5122 0.1219 0.9463 0.066 Uiso 1 1 calc R U
C49 C 0.6528(8) 0.0718(8) 0.9853(6) 0.041(3) Uani 1 1 d . .
H49 H 0.6876 0.0459 1.0339 0.049 Uiso 1 1 calc R U
C50 C 0.6982(9) 0.2177(9) 0.9735(7) 0.044(3) Uani 1 1 d . .
H50 H 0.6378 0.2322 0.9863 0.053 Uiso 1 1 calc R U
C51 C 0.7612(8) 0.2850(8) 0.9591(6) 0.039(3) Uani 1 1 d . .
C52 C 0.7177(9) 0.3640(8) 0.9461(7) 0.050(3) Uani 1 1 d . .
H52 H 0.6508 0.3725 0.9488 0.059 Uiso 1 1 calc R U
C53 C 0.7764(11) 0.4306(8) 0.9289(8) 0.064(4) Uani 1 1 d . .
H53 H 0.7482 0.4834 0.9219 0.077 Uiso 1 1 calc R U
C54 C 0.8730(10) 0.4191(8) 0.9225(8) 0.051(3) Uani 1 1 d . .
H54 H 0.9091 0.4635 0.9089 0.061 Uiso 1 1 calc R U
C55 C 0.9189(9) 0.3416(7) 0.9361(6) 0.041(3) Uani 1 1 d . .
C56 C 0.8631(8) 0.2728(6) 0.9525(6) 0.028(2) Uani 1 1 d . .
C57 C 1.2290(8) 0.0169(8) 0.8748(7) 0.047(3) Uani 1 1 d . .
H57A H 1.2652 -0.0240 0.9096 0.070 Uiso 1 1 calc R U
H57B H 1.2667 0.0679 0.8810 0.070 Uiso 1 1 calc R U
H57C H 1.2203 -0.0025 0.8227 0.070 Uiso 1 1 calc R U
C58 C 1.0709(10) 0.3864(8) 0.9069(7) 0.046(3) Uani 1 1 d . .
H58A H 1.0353 0.4037 0.8564 0.070 Uiso 1 1 calc R U
H58B H 1.1368 0.3662 0.9047 0.070 Uiso 1 1 calc R U
H58C H 1.0781 0.4328 0.9416 0.070 Uiso 1 1 calc R U
B2 B 0.4987(9) 0.1724(13) 0.5042(6) 0.042(3) Uani 1 1 d . .
H2 H 0.4764 0.1951 0.4473 0.051 Uiso 1 1 d R U
Fe3 Fe 0.03394(12) 0.41916(10) 0.60425(9) 0.0339(4) Uani 1 1 d . .
N1 N 0.1158(7) 0.3612(6) 0.5408(5) 0.037(2) Uani 1 1 d . .
N2 N 0.0794(7) 0.3595(6) 0.4639(5) 0.042(2) Uani 1 1 d . .
N3 N 0.0101(7) 0.5125(6) 0.5279(6) 0.046(3) Uani 1 1 d . .
N4 N -0.0159(7) 0.4926(6) 0.4513(5) 0.040(2) Uani 1 1 d . .
N5 N -0.0909(7) 0.3638(6) 0.5418(5) 0.042(2) Uani 1 1 d . .
N6 N -0.1037(7) 0.3601(6) 0.4644(6) 0.041(2) Uani 1 1 d . .
N7 N 0.0691(9) 0.2790(7) 0.7228(6) 0.059(3) Uani 1 1 d . .
N8 N 0.2196(10) 0.5029(9) 0.7121(8) 0.084(4) Uani 1 1 d . .
N9 N -0.0762(9) 0.5060(8) 0.7149(6) 0.069(3) Uani 1 1 d . .
C1 C 0.2716(9) 0.3050(9) 0.6332(7) 0.060(4) Uani 1 1 d . .
H1A H 0.2922 0.3577 0.6569 0.090 Uiso 1 1 calc R U
H1B H 0.3303 0.2742 0.6283 0.090 Uiso 1 1 calc R U
H1C H 0.2354 0.2744 0.6646 0.090 Uiso 1 1 calc R U
C2 C 0.2052(8) 0.3185(8) 0.5562(7) 0.043(3) Uani 1 1 d . .
C3 C 0.2214(10) 0.2917(8) 0.4863(8) 0.056(4) Uani 1 1 d . .
H3 H 0.2768 0.2607 0.4800 0.067 Uiso 1 1 calc R U
C4 C 0.1455(9) 0.3170(7) 0.4296(7) 0.042(3) Uani 1 1 d . .
C5 C 0.1270(12) 0.3022(11) 0.3445(7) 0.075(5) Uani 1 1 d . .
H5A H 0.1906 0.2964 0.3301 0.113 Uiso 1 1 calc R U
H5B H 0.0904 0.3484 0.3174 0.113 Uiso 1 1 calc R U
H5C H 0.0879 0.2524 0.3314 0.113 Uiso 1 1 calc R U
C6 C 0.0373(13) 0.6428(8) 0.6023(9) 0.083(5) Uani 1 1 d . .
H6A H 0.0460 0.6055 0.6453 0.125 Uiso 1 1 calc R U
H6B H -0.0166 0.6810 0.6038 0.125 Uiso 1 1 calc R U
H6C H 0.0989 0.6732 0.6049 0.125 Uiso 1 1 calc R U
C7 C 0.0124(9) 0.5959(8) 0.5312(8) 0.051(3) Uani 1 1 d . .
C8 C -0.0143(9) 0.6285(9) 0.4590(8) 0.061(4) Uani 1 1 d . .
H8 H -0.0194 0.6845 0.4459 0.073 Uiso 1 1 calc R U
C9 C -0.0322(9) 0.5630(9) 0.4099(8) 0.054(4) Uani 1 1 d . .
C10 C -0.0662(12) 0.5578(11) 0.3208(8) 0.080(5) Uani 1 1 d . .
H10A H -0.0558 0.5023 0.3043 0.120 Uiso 1 1 calc R U
H10B H -0.0272 0.5960 0.2981 0.120 Uiso 1 1 calc R U
H10C H -0.1367 0.5717 0.3047 0.120 Uiso 1 1 calc R U
C11 C -0.1847(13) 0.3080(13) 0.6387(9) 0.086(6) Uani 1 1 d . .
H11A H -0.2426 0.3391 0.6453 0.129 Uiso 1 1 calc R U
H11B H -0.1255 0.3268 0.6753 0.129 Uiso 1 1 calc R U
H11C H -0.1953 0.2501 0.6468 0.129 Uiso 1 1 calc R U
C12 C -0.1701(9) 0.3210(9) 0.5571(9) 0.057(4) Uani 1 1 d . .
C13 C -0.2318(10) 0.2956(9) 0.4887(10) 0.069(5) Uani 1 1 d . .
H13 H -0.2922 0.2663 0.4831 0.083 Uiso 1 1 calc R U
C14 C -0.1909(10) 0.3197(8) 0.4329(8) 0.054(3) Uani 1 1 d . .
C15 C -0.2286(10) 0.3051(10) 0.3470(9) 0.078(5) Uani 1 1 d . .
H15A H -0.1738 0.2853 0.3260 0.116 Uiso 1 1 calc R U
H15B H -0.2539 0.3563 0.3222 0.116 Uiso 1 1 calc R U
H15C H -0.2818 0.2645 0.3383 0.116 Uiso 1 1 calc R U
C16 C 0.0566(9) 0.3303(8) 0.6776(7) 0.044(3) Uani 1 1 d . .
C17 C 0.1519(10) 0.4705(9) 0.6681(8) 0.053(3) Uani 1 1 d . .
C18 C -0.0395(9) 0.4743(8) 0.6713(8) 0.049(3) Uani 1 1 d . .
B1 B -0.0237(11) 0.4001(10) 0.4296(9) 0.046(4) Uani 1 1 d . .
H1 H -0.0558 0.3909 0.3574 0.056 Uiso 1 1 d R U

loop_
_atom_site_aniso_label
_atom_site_aniso_U_11
_atom_site_aniso_U_22
_atom_site_aniso_U_33
_atom_site_aniso_U_23
_atom_site_aniso_U_13
_atom_site_aniso_U_12
Tb1 0.0326(2) 0.0219(2) 0.0318(2) 0.0019(3) 0.00610(17) -0.0011(3)
Cu1 0.0361(8) 0.0245(8) 0.0511(8) -0.0003(7) 0.0190(6) 0.0014(6)
Fe4 0.0311(8) 0.0366(10) 0.0355(8) 0.0008(7) 0.0065(7) -0.0015(7)
O1 0.033(4) 0.022(4) 0.047(4) 0.002(3) 0.013(3) -0.001(3)
O1W 0.046(5) 0.056(5) 0.033(4) 0.005(4) 0.010(3) 0.002(4)
O2 0.026(4) 0.024(4) 0.041(4) 0.009(3) 0.003(3) 0.001(3)
O2W 0.044(4) 0.049(6) 0.041(4) 0.007(4) 0.016(3) -0.004(4)
O3 0.042(5) 0.019(4) 0.055(5) 0.004(4) 0.007(4) -0.003(3)
O3W 0.035(4) 0.059(6) 0.051(5) 0.012(4) 0.015(4) -0.002(4)
O4 0.028(4) 0.035(5) 0.050(5) -0.006(4) 0.017(3) -0.001(3)
O5 0.069(7) 0.071(8) 0.097(7) -0.006(6) -0.026(6) -0.020(5)
O6 0.050(5) 0.033(5) 0.055(5) -0.005(4) 0.002(4) 0.002(4)
O7 0.050(5) 0.035(5) 0.047(5) -0.010(4) 0.003(4) -0.007(4)
N10 0.033(5) 0.041(6) 0.041(5) -0.007(5) 0.006(4) 0.005(4)
N11 0.041(5) 0.039(6) 0.047(6) -0.002(5) 0.021(4) -0.001(4)
N12 0.037(5) 0.030(6) 0.037(5) 0.004(5) 0.008(4) 0.006(4)
N13 0.035(5) 0.041(6) 0.038(5) 0.003(5) 0.009(4) 0.007(4)
N14 0.041(6) 0.064(8) 0.042(6) 0.006(5) 0.013(4) -0.009(5)
N15 0.038(5) 0.037(6) 0.051(6) -0.009(5) -0.002(4) -0.006(4)
N16 0.105(11) 0.059(10) 0.055(7) 0.013(7) -0.001(7) -0.004(7)
N17 0.043(5) 0.061(8) 0.051(5) 0.001(6) 0.000(4) -0.005(6)
N18 0.079(7) 0.084(9) 0.064(7) 0.013(9) 0.023(6) 0.016(9)
N19 0.028(5) 0.041(6) 0.040(5) 0.006(5) 0.017(4) 0.000(4)
N20 0.039(6) 0.043(7) 0.049(6) 0.003(5) 0.017(5) 0.003(4)
N21 0.045(7) 0.048(7) 0.052(7) 0.000(6) 0.002(5) -0.006(5)
C19 0.077(12) 0.100(16) 0.105(14) -0.007(12) 0.001(10) 0.059(11)
C20 0.039(7) 0.040(8) 0.072(9) -0.009(7) 0.011(6) 0.010(5)
C21 0.061(9) 0.050(9) 0.066(9) -0.025(7) 0.028(7) 0.004(7)
C22 0.068(9) 0.061(10) 0.054(8) -0.004(7) 0.034(7) -0.006(7)
C23 0.117(14) 0.102(14) 0.052(9) -0.013(9) 0.047(9) 0.001(11)
C24 0.073(11) 0.047(10) 0.083(11) -0.009(8) 0.001(9) -0.001(7)
C25 0.041(7) 0.029(7) 0.067(8) -0.008(7) 0.017(6) 0.003(5)
C26 0.056(8) 0.030(7) 0.072(9) 0.007(7) 0.020(7) 0.003(6)
C27 0.041(7) 0.042(8) 0.054(8) 0.007(7) -0.002(6) 0.009(5)
C28 0.077(10) 0.048(9) 0.093(11) 0.027(8) 0.028(9) 0.014(7)
C29 0.087(14) 0.14(2) 0.17(2) 0.062(17) 0.026(14) -0.048(13)
C30 0.036(7) 0.081(11) 0.056(8) -0.006(8) 0.017(6) -0.023(7)
C31 0.045(9) 0.060(11) 0.103(12) -0.001(9) 0.010(9) -0.010(7)
C32 0.037(7) 0.052(9) 0.072(9) -0.013(8) -0.016(7) 0.009(6)
C33 0.099(13) 0.093(14) 0.075(10) -0.030(10) -0.045(9) -0.006(10)
C34 0.050(8) 0.047(9) 0.050(8) 0.001(7) 0.005(7) -0.001(6)
C35 0.044(6) 0.028(8) 0.033(5) 0.007(4) 0.012(5) 0.004(4)
C36 0.055(7) 0.050(11) 0.051(7) 0.015(7) 0.022(6) 0.004(6)
C37 0.034(6) 0.027(6) 0.035(6) 0.000(5) 0.010(5) 0.004(5)
C38 0.044(7) 0.033(7) 0.026(6) 0.001(5) 0.011(5) -0.005(5)
C39 0.052(8) 0.039(8) 0.053(7) -0.008(6) 0.019(6) 0.006(6)
C40 0.059(8) 0.013(6) 0.073(9) -0.017(6) 0.021(7) 0.001(5)
C41 0.053(8) 0.029(7) 0.047(7) -0.003(6) 0.010(6) -0.002(5)
C42 0.032(6) 0.029(6) 0.042(6) 0.006(5) 0.012(5) 0.000(5)
C43 0.051(7) 0.030(7) 0.038(6) 0.010(6) 0.009(5) 0.001(5)
C44 0.023(6) 0.049(8) 0.053(7) 0.013(6) 0.013(5) 0.007(5)
C45 0.058(8) 0.047(9) 0.074(9) 0.000(7) 0.034(7) -0.014(6)
C46 0.052(9) 0.080(12) 0.103(12) 0.018(10) 0.034(9) -0.020(8)
C47 0.047(8) 0.088(12) 0.070(9) 0.010(9) 0.031(7) 0.012(7)
C48 0.045(7) 0.061(9) 0.067(8) -0.002(7) 0.031(6) 0.006(6)
C49 0.033(6) 0.049(8) 0.044(7) 0.007(6) 0.015(5) -0.002(5)
C50 0.035(7) 0.050(10) 0.050(8) -0.003(7) 0.016(6) 0.003(6)
C51 0.035(6) 0.043(8) 0.041(6) -0.012(6) 0.013(5) 0.005(5)
C52 0.046(8) 0.033(8) 0.068(9) -0.016(7) 0.011(6) 0.015(6)
C53 0.070(10) 0.030(8) 0.085(10) -0.021(7) 0.004(8) 0.013(7)
C54 0.054(8) 0.022(7) 0.073(9) -0.013(7) 0.006(7) 0.002(6)
C55 0.051(7) 0.023(7) 0.043(6) -0.007(5) -0.001(5) -0.004(5)
C56 0.048(7) 0.011(6) 0.025(5) -0.001(4) 0.007(5) 0.011(5)
C57 0.024(6) 0.067(9) 0.051(7) 0.005(6) 0.012(5) 0.000(5)
C58 0.066(9) 0.024(7) 0.053(8) 0.007(6) 0.022(7) -0.007(6)
B2 0.051(7) 0.046(8) 0.033(6) 0.001(9) 0.015(5) -0.006(9)
Fe3 0.0363(9) 0.0291(9) 0.0383(9) 0.0058(8) 0.0127(7) 0.0002(7)
N1 0.038(5) 0.040(6) 0.034(5) 0.008(4) 0.010(4) 0.008(4)
N2 0.043(6) 0.042(6) 0.041(6) 0.007(5) 0.014(5) 0.004(4)
N3 0.051(6) 0.041(7) 0.051(6) 0.005(5) 0.023(5) -0.005(5)
N4 0.040(6) 0.035(6) 0.046(6) 0.013(5) 0.008(4) 0.001(4)
N5 0.040(6) 0.041(6) 0.046(6) 0.012(5) 0.012(5) -0.005(4)
N6 0.042(6) 0.026(5) 0.053(6) 0.004(5) 0.010(5) 0.003(4)
N7 0.083(8) 0.045(7) 0.053(7) 0.026(6) 0.022(6) 0.001(6)
N8 0.074(9) 0.075(10) 0.099(10) -0.003(8) 0.011(8) -0.019(7)
N9 0.078(9) 0.080(10) 0.055(7) -0.014(7) 0.026(6) 0.014(7)
C1 0.050(8) 0.070(10) 0.060(8) 0.010(8) 0.015(7) 0.014(7)
C2 0.041(7) 0.041(7) 0.053(7) 0.001(6) 0.025(6) 0.010(5)
C3 0.058(9) 0.050(9) 0.064(9) 0.001(7) 0.024(7) 0.018(7)
C4 0.057(8) 0.025(7) 0.051(7) -0.003(6) 0.027(6) -0.001(5)
C5 0.102(13) 0.078(12) 0.057(9) -0.010(8) 0.041(9) 0.013(9)
C6 0.125(14) 0.032(10) 0.100(12) -0.003(8) 0.040(11) -0.009(7)
C7 0.057(8) 0.022(7) 0.069(9) 0.006(6) 0.004(6) 0.002(5)
C8 0.071(9) 0.027(7) 0.081(10) 0.013(7) 0.009(8) -0.003(6)
C9 0.046(8) 0.056(9) 0.060(8) 0.032(7) 0.013(6) 0.003(6)
C10 0.076(11) 0.089(13) 0.070(10) 0.056(10) 0.006(8) 0.002(9)
C11 0.082(12) 0.110(16) 0.075(11) 0.020(11) 0.038(9) -0.030(10)
C12 0.039(7) 0.057(9) 0.085(10) 0.017(8) 0.033(7) 0.000(6)
C13 0.035(8) 0.058(10) 0.108(13) 0.005(9) 0.005(8) -0.022(7)
C14 0.054(8) 0.027(7) 0.079(10) -0.006(7) 0.009(7) -0.010(6)
C15 0.056(9) 0.065(11) 0.094(11) -0.016(9) -0.019(8) -0.005(7)
C16 0.047(7) 0.045(8) 0.042(7) 0.006(6) 0.017(6) -0.002(6)
C17 0.056(8) 0.052(9) 0.052(8) 0.011(7) 0.014(7) -0.003(7)
C18 0.038(7) 0.051(9) 0.059(8) 0.000(7) 0.012(6) 0.011(6)
B1 0.050(9) 0.046(10) 0.045(8) 0.010(7) 0.015(7) 0.013(7)

loop_
_atom_type_symbol
_atom_type_description
_atom_type_scat_dispersion_real
_atom_type_scat_dispersion_imag
_atom_type_scat_source
C C 0.0033 0.0016 'International Tables Vol C Tables 4.2.6.8 and 6.1.1.4'
H H 0.0000 0.0000 'International Tables Vol C Tables 4.2.6.8 and 6.1.1.4'
B B 0.0013 0.0007 'International Tables Vol C Tables 4.2.6.8 and 6.1.1.4'
Cu Cu 0.3201 1.2651 'International Tables Vol C Tables 4.2.6.8 and 6.1.1.4'
Fe Fe 0.3463 0.8444 'International Tables Vol C Tables 4.2.6.8 and 6.1.1.4'
N N 0.0061 0.0033 'International Tables Vol C Tables 4.2.6.8 and 6.1.1.4'
O O 0.0106 0.0060 'International Tables Vol C Tables 4.2.6.8 and 6.1.1.4'
Tb Tb -0.1723 4.1537 'International Tables Vol C Tables 4.2.6.8 and 6.1.1.4'

loop_
_geom_angle_atom_site_label_1
_geom_angle_atom_site_label_2
_geom_angle_atom_site_label_3
_geom_angle
O3W Tb1 O2 137.1(2)
O3W Tb1 O1 127.5(3)
O2 Tb1 O1 66.2(2)
O3W Tb1 O1W 143.6(3)
O2 Tb1 O1W 72.9(2)
O1 Tb1 O1W 78.4(3)
O3W Tb1 O2W 71.7(2)
O2 Tb1 O2W 76.3(2)
O1 Tb1 O2W 73.4(3)
O1W Tb1 O2W 144.6(2)
O3W Tb1 O7 73.7(3)
O2 Tb1 O7 111.6(3)
O1 Tb1 O7 152.9(3)
O1W Tb1 O7 75.4(3)
O2W Tb1 O7 133.4(3)
O3W Tb1 O6 73.7(3)
O2 Tb1 O6 143.8(3)
O1 Tb1 O6 114.3(3)
O1W Tb1 O6 72.0(3)
O2W Tb1 O6 139.8(3)
O7 Tb1 O6 50.4(3)
O3W Tb1 O3 82.7(3)
O2 Tb1 O3 62.0(2)
O1 Tb1 O3 124.2(2)
O1W Tb1 O3 104.1(3)
O2W Tb1 O3 75.7(3)
O7 Tb1 O3 69.7(3)
O6 Tb1 O3 119.4(3)
O3W Tb1 O4 77.5(3)
O2 Tb1 O4 127.5(2)
O1 Tb1 O4 61.5(2)
O1W Tb1 O4 100.0(3)
O2W Tb1 O4 85.0(3)
O7 Tb1 O4 116.6(2)
O6 Tb1 O4 67.8(3)
O3 Tb1 O4 155.8(2)
O3W Tb1 Cu1 141.87(18)
O2 Tb1 Cu1 33.52(16)
O1 Tb1 Cu1 32.73(17)
O1W Tb1 Cu1 74.18(18)
O2W Tb1 Cu1 70.51(17)
O7 Tb1 Cu1 139.87(19)
O6 Tb1 Cu1 137.5(2)
O3 Tb1 Cu1 93.08(17)
O4 Tb1 Cu1 94.04(15)
O1 Cu1 N19 95.7(3)
O1 Cu1 O2 84.4(3)
N19 Cu1 O2 178.4(3)
O1 Cu1 N20 170.8(4)
N19 Cu1 N20 86.1(4)
O2 Cu1 N20 93.5(4)
O1 Cu1 Tb1 42.2(2)
N19 Cu1 Tb1 137.8(3)
O2 Cu1 Tb1 42.3(2)
N20 Cu1 Tb1 135.5(3)
C36 Fe4 C35 84.9(5)
C36 Fe4 C34 90.4(6)
C35 Fe4 C34 85.6(5)
C36 Fe4 N10 178.1(4)
C35 Fe4 N10 93.2(4)
C34 Fe4 N10 89.3(5)
C36 Fe4 N14 90.9(5)
C35 Fe4 N14 173.9(4)
C34 Fe4 N14 89.9(5)
N10 Fe4 N14 91.0(4)
C36 Fe4 N12 91.0(5)
C35 Fe4 N12 95.4(4)
C34 Fe4 N12 178.4(5)
N10 Fe4 N12 89.3(4)
N14 Fe4 N12 89.2(4)
C37 O1 Cu1 125.2(6)
C37 O1 Tb1 128.9(6)
Cu1 O1 Tb1 105.1(3)
Tb1 O1W H1WA 115.6
Tb1 O1W H1WB 123.1
H1WA O1W H1WB 121.3
C56 O2 Cu1 120.2(7)
C56 O2 Tb1 127.8(7)
Cu1 O2 Tb1 104.1(3)
Tb1 O2W H2WA 96.9
Tb1 O2W H2WB 105.4
H2WA O2W H2WB 107.7
C55 O3 C58 115.8(9)
C55 O3 Tb1 119.0(6)
C58 O3 Tb1 123.2(7)
Tb1 O3W H3WA 101.4
Tb1 O3W H3WB 148.8
H3WA O3W H3WB 107.7
C38 O4 C57 115.1(9)
C38 O4 Tb1 119.9(6)
C57 O4 Tb1 125.0(6)
N21 O6 Tb1 96.3(7)
N21 O7 Tb1 96.6(7)
C20 N10 N11 106.1(9)
C20 N10 Fe4 136.6(8)
N11 N10 Fe4 117.1(6)
C22 N11 N10 110.9(9)
C22 N11 B2 129.9(10)
N10 N11 B2 119.2(8)
C25 N12 N13 105.7(10)
C25 N12 Fe4 136.5(8)
N13 N12 Fe4 117.9(7)
C27 N13 N12 110.0(9)
C27 N13 B2 131.2(10)
N12 N13 B2 118.7(10)
C30 N14 N15 104.4(9)
C30 N14 Fe4 136.0(9)
N15 N14 Fe4 119.2(7)
C32 N15 N14 111.5(11)
C32 N15 B2 131.8(11)
N14 N15 B2 116.6(8)
C43 N19 C44 123.6(10)
C43 N19 Cu1 124.2(8)
C44 N19 Cu1 111.6(7)
C50 N20 C49 127.7(12)
C50 N20 Cu1 122.5(9)
C49 N20 Cu1 109.6(8)
O5 N21 O6 121.1(11)
O5 N21 O7 122.2(12)
O6 N21 O7 116.7(10)
C20 C19 H19A 109.5
C20 C19 H19B 109.5
H19A C19 H19B 109.5
C20 C19 H19C 109.5
H19A C19 H19C 109.5
H19B C19 H19C 109.5
N10 C20 C21 109.7(11)
N10 C20 C19 124.7(13)
C21 C20 C19 125.5(12)
C22 C21 C20 106.8(11)
C22 C21 H21 126.6
C20 C21 H21 126.6
N11 C22 C21 106.4(11)
N11 C22 C23 121.9(13)
C21 C22 C23 131.6(13)
C22 C23 H23A 109.5
C22 C23 H23B 109.5
H23A C23 H23B 109.5
C22 C23 H23C 109.5
H23A C23 H23C 109.5
H23B C23 H23C 109.5
C25 C24 H24A 109.5
C25 C24 H24B 109.5
H24A C24 H24B 109.5
C25 C24 H24C 109.5
H24A C24 H24C 109.5
H24B C24 H24C 109.5
N12 C25 C26 110.3(12)
N12 C25 C24 124.3(12)
C26 C25 C24 125.3(12)
C25 C26 C27 106.2(12)
C25 C26 H26 126.9
C27 C26 H26 126.9
N13 C27 C26 107.8(11)
N13 C27 C28 121.8(11)
C26 C27 C28 130.3(12)
C27 C28 H28A 109.5
C27 C28 H28B 109.5
H28A C28 H28B 109.5
C27 C28 H28C 109.5
H28A C28 H28C 109.5
H28B C28 H28C 109.5
C30 C29 H29A 109.5
C30 C29 H29B 109.5
H29A C29 H29B 109.5
C30 C29 H29C 109.5
H29A C29 H29C 109.5
H29B C29 H29C 109.5
N14 C30 C31 110.2(12)
N14 C30 C29 123.6(13)
C31 C30 C29 126.2(13)
C32 C31 C30 106.1(12)
C32 C31 H31 127.0
C30 C31 H31 127.0
N15 C32 C31 107.7(12)
N15 C32 C33 120.6(14)
C31 C32 C33 131.7(13)
C32 C33 H33A 109.5
C32 C33 H33B 109.5
H33A C33 H33B 109.5
C32 C33 H33C 109.5
H33A C33 H33C 109.5
H33B C33 H33C 109.5
N16 C34 Fe4 179.1(14)
N17 C35 Fe4 177.1(10)
N18 C36 Fe4 176.2(14)
O1 C37 C38 116.9(10)
O1 C37 C42 124.7(9)
C38 C37 C42 118.4(10)
C39 C38 O4 126.1(11)
C39 C38 C37 121.1(11)
O4 C38 C37 112.7(10)
C38 C39 C40 120.6(11)
C38 C39 H39 119.7
C40 C39 H39 119.7
C41 C40 C39 119.2(11)
C41 C40 H40 120.4
C39 C40 H40 120.4
C40 C41 C42 121.4(11)
C40 C41 H41 119.3
C42 C41 H41 119.3
C41 C42 C37 119.3(10)
C41 C42 C43 118.0(10)
C37 C42 C43 122.8(10)
N19 C43 C42 126.7(11)
N19 C43 H43 116.7
C42 C43 H43 116.7
N19 C44 C45 115.6(10)
N19 C44 C49 105.8(9)
C45 C44 C49 111.4(10)
N19 C44 H44 107.9
C45 C44 H44 107.9
C49 C44 H44 107.9
C44 C45 C46 109.3(11)
C44 C45 H45A 109.8
C46 C45 H45A 109.8
C44 C45 H45B 109.8
C46 C45 H45B 109.8
H45A C45 H45B 108.3
C45 C46 C47 111.3(12)
C45 C46 H46A 109.4
C47 C46 H46A 109.4
C45 C46 H46B 109.4
C47 C46 H46B 109.4
H46A C46 H46B 108.0
C48 C47 C46 113.4(11)
C48 C47 H47A 108.9
C46 C47 H47A 108.9
C48 C47 H47B 108.9
C46 C47 H47B 108.9
H47A C47 H47B 107.7
C47 C48 C49 110.2(11)
C47 C48 H48A 109.6
C49 C48 H48A 109.6
C47 C48 H48B 109.6
C49 C48 H48B 109.6
H48A C48 H48B 108.1
N20 C49 C48 116.5(10)
N20 C49 C44 106.2(9)
C48 C49 C44 111.5(9)
N20 C49 H49 107.4
C48 C49 H49 107.4
C44 C49 H49 107.4
N20 C50 C51 126.9(12)
N20 C50 H50 116.6
C51 C50 H50 116.6
C52 C51 C56 119.4(11)
C52 C51 C50 117.9(11)
C56 C51 C50 122.5(11)
C51 C52 C53 119.3(12)
C51 C52 H52 120.4
C53 C52 H52 120.4
C54 C53 C52 121.3(12)
C54 C53 H53 119.3
C52 C53 H53 119.3
C53 C54 C55 120.8(13)
C53 C54 H54 119.6
C55 C54 H54 119.6
O3 C55 C54 126.4(11)
O3 C55 C56 113.6(9)
C54 C55 C56 120.0(12)
O2 C56 C55 116.8(10)
O2 C56 C51 124.1(10)
C55 C56 C51 119.1(10)
O4 C57 H57A 109.5
O4 C57 H57B 109.5
H57A C57 H57B 109.5
O4 C57 H57C 109.5
H57A C57 H57C 109.5
H57B C57 H57C 109.5
O3 C58 H58A 109.5
O3 C58 H58B 109.5
H58A C58 H58B 109.5
O3 C58 H58C 109.5
H58A C58 H58C 109.5
H58B C58 H58C 109.5
N11 B2 N13 110.1(9)
N11 B2 N15 105.2(13)
N13 B2 N15 108.5(9)
N11 B2 H2 113.6
N13 B2 H2 105.3
N15 B2 H2 114.1
C16 Fe3 C17 86.3(5)
C16 Fe3 C18 86.9(5)
C17 Fe3 C18 85.1(6)
C16 Fe3 N1 90.8(4)
C17 Fe3 N1 92.3(5)
C18 Fe3 N1 176.7(4)
C16 Fe3 N3 179.7(5)
C17 Fe3 N3 93.6(5)
C18 Fe3 N3 92.8(5)
N1 Fe3 N3 89.4(4)
C16 Fe3 N5 91.7(5)
C17 Fe3 N5 177.5(5)
C18 Fe3 N5 93.3(5)
N1 Fe3 N5 89.2(4)
N3 Fe3 N5 88.4(4)
N2 N1 C2 107.1(9)
N2 N1 Fe3 117.8(7)
C2 N1 Fe3 135.0(8)
N1 N2 C4 109.8(9)
N1 N2 B1 118.9(10)
C4 N2 B1 131.3(10)
C7 N3 N4 106.0(10)
C7 N3 Fe3 136.1(9)
N4 N3 Fe3 117.9(7)
C9 N4 N3 108.8(11)
C9 N4 B1 133.5(11)
N3 N4 B1 117.7(9)
N6 N5 C12 105.2(10)
N6 N5 Fe3 118.7(7)
C12 N5 Fe3 136.0(9)
N5 N6 C14 109.8(10)
N5 N6 B1 117.6(10)
C14 N6 B1 132.6(12)
C2 C1 H1A 109.5
C2 C1 H1B 109.5
H1A C1 H1B 109.5
C2 C1 H1C 109.5
H1A C1 H1C 109.5
H1B C1 H1C 109.5
N1 C2 C3 107.1(10)
N1 C2 C1 125.8(10)
C3 C2 C1 127.1(11)
C4 C3 C2 109.5(11)
C4 C3 H3 125.2
C2 C3 H3 125.2
C3 C4 N2 106.5(10)
C3 C4 C5 129.9(12)
N2 C4 C5 123.6(11)
C4 C5 H5A 109.5
C4 C5 H5B 109.5
H5A C5 H5B 109.5
C4 C5 H5C 109.5
H5A C5 H5C 109.5
H5B C5 H5C 109.5
C7 C6 H6A 109.5
C7 C6 H6B 109.5
H6A C6 H6B 109.5
C7 C6 H6C 109.5
H6A C6 H6C 109.5
H6B C6 H6C 109.5
N3 C7 C8 110.1(12)
N3 C7 C6 124.0(12)
C8 C7 C6 125.8(13)
C9 C8 C7 106.3(12)
C9 C8 H8 126.9
C7 C8 H8 126.9
N4 C9 C8 108.7(12)
N4 C9 C10 119.2(13)
C8 C9 C10 132.1(13)
C9 C10 H10A 109.5
C9 C10 H10B 109.5
H10A C10 H10B 109.5
C9 C10 H10C 109.5
H10A C10 H10C 109.5
H10B C10 H10C 109.5
C12 C11 H11A 109.5
C12 C11 H11B 109.5
H11A C11 H11B 109.5
C12 C11 H11C 109.5
H11A C11 H11C 109.5
H11B C11 H11C 109.5
N5 C12 C13 108.7(12)
N5 C12 C11 122.9(13)
C13 C12 C11 128.3(13)
C14 C13 C12 108.1(12)
C14 C13 H13 126.0
C12 C13 H13 126.0
C13 C14 N6 108.2(12)
C13 C14 C15 128.3(13)
N6 C14 C15 123.5(13)
C14 C15 H15A 109.5
C14 C15 H15B 109.5
H15A C15 H15B 109.5
C14 C15 H15C 109.5
H15A C15 H15C 109.5
H15B C15 H15C 109.5
N7 C16 Fe3 177.8(12)
N8 C17 Fe3 174.2(13)
N9 C18 Fe3 174.8(12)
N6 B1 N2 109.2(11)
N6 B1 N4 108.9(10)
N2 B1 N4 108.0(11)
N6 B1 H1 104.7
N2 B1 H1 115.1
N4 B1 H1 110.8

loop_
_geom_bond_atom_site_label_1
_geom_bond_atom_site_label_2
_geom_bond_distance
Tb1 O3W 2.355(7)
Tb1 O2 2.359(6)
Tb1 O1 2.361(7)
Tb1 O1W 2.377(7)
Tb1 O2W 2.378(6)
Tb1 O7 2.490(7)
Tb1 O6 2.500(8)
Tb1 O3 2.581(7)
Tb1 O4 2.581(7)
Tb1 Cu1 3.3961(14)
Cu1 O1 1.902(7)
Cu1 N19 1.923(10)
Cu1 O2 1.934(7)
Cu1 N20 1.958(10)
Fe4 C36 1.895(13)
Fe4 C35 1.913(11)
Fe4 C34 1.962(16)
Fe4 N10 1.979(9)
Fe4 N14 1.986(9)
Fe4 N12 2.001(9)
O1 C37 1.326(12)
O1W H1WA 0.8572
O1W H1WB 0.8544
O2 C56 1.314(11)
O2W H2WA 0.8500
O2W H2WB 0.8498
O3 C55 1.365(14)
O3 C58 1.412(13)
O3W H3WA 0.8501
O3W H3WB 0.8500
O4 C38 1.393(13)
O4 C57 1.463(12)
O5 N21 1.238(13)
O6 N21 1.243(12)
O7 N21 1.252(13)
N10 C20 1.345(14)
N10 N11 1.397(12)
N11 C22 1.365(15)
N11 B2 1.521(18)
N12 C25 1.325(14)
N12 N13 1.371(12)
N13 C27 1.305(15)
N13 B2 1.54(2)
N14 C30 1.355(15)
N14 N15 1.378(13)
N15 C32 1.333(14)
N15 B2 1.582(17)
N16 C34 1.122(17)
N17 C35 1.154(12)
N18 C36 1.151(14)
N19 C43 1.269(14)
N19 C44 1.493(13)
N20 C50 1.250(15)
N20 C49 1.476(14)
C19 C20 1.505(19)
C19 H19A 0.9600
C19 H19B 0.9600
C19 H19C 0.9600
C20 C21 1.417(18)
C21 C22 1.396(19)
C21 H21 0.9300
C22 C23 1.490(18)
C23 H23A 0.9600
C23 H23B 0.9600
C23 H23C 0.9600
C24 C25 1.513(18)
C24 H24A 0.9600
C24 H24B 0.9600
C24 H24C 0.9600
C25 C26 1.348(17)
C26 C27 1.373(17)
C26 H26 0.9300
C27 C28 1.597(17)
C28 H28A 0.9600
C28 H28B 0.9600
C28 H28C 0.9600
C29 C30 1.46(2)
C29 H29A 0.9600
C29 H29B 0.9600
C29 H29C 0.9600
C30 C31 1.395(19)
C31 C32 1.37(2)
C31 H31 0.9300
C32 C33 1.516(19)
C33 H33A 0.9600
C33 H33B 0.9600
C33 H33C 0.9600
C37 C38 1.395(15)
C37 C42 1.401(15)
C38 C39 1.368(16)
C39 C40 1.384(16)
C39 H39 0.9300
C40 C41 1.368(16)
C40 H40 0.9300
C41 C42 1.395(16)
C41 H41 0.9300
C42 C43 1.461(15)
C43 H43 0.9300
C44 C45 1.507(16)
C44 C49 1.560(16)
C44 H44 0.9800
C45 C46 1.522(18)
C45 H45A 0.9700
C45 H45B 0.9700
C46 C47 1.54(2)
C46 H46A 0.9700
C46 H46B 0.9700
C47 C48 1.493(19)
C47 H47A 0.9700
C47 H47B 0.9700
C48 C49 1.498(15)
C48 H48A 0.9700
C48 H48B 0.9700
C49 H49 0.9800
C50 C51 1.439(17)
C50 H50 0.9300
C51 C52 1.399(16)
C51 C56 1.427(15)
C52 C53 1.411(19)
C52 H52 0.9300
C53 C54 1.354(18)
C53 H53 0.9300
C54 C55 1.391(16)
C54 H54 0.9300
C55 C56 1.410(15)
C57 H57A 0.9600
C57 H57B 0.9600
C57 H57C 0.9600
C58 H58A 0.9600
C58 H58B 0.9600
C58 H58C 0.9600
B2 H2 1.0549
Fe3 C16 1.914(13)
Fe3 C17 1.924(14)
Fe3 C18 1.939(14)
Fe3 N1 1.989(9)
Fe3 N3 2.004(10)
Fe3 N5 2.009(9)
N1 N2 1.346(12)
N1 C2 1.367(14)
N2 C4 1.379(14)
N2 B1 1.537(17)
N3 C7 1.344(15)
N3 N4 1.368(13)
N4 C9 1.342(15)
N4 B1 1.537(19)
N5 N6 1.351(12)
N5 C12 1.357(15)
N6 C14 1.355(15)
N6 B1 1.511(18)
N7 C16 1.140(14)
N8 C17 1.183(17)
N9 C18 1.135(15)
C1 C2 1.474(16)
C1 H1A 0.9600
C1 H1B 0.9600
C1 H1C 0.9600
C2 C3 1.383(16)
C3 C4 1.331(16)
C3 H3 0.9300
C4 C5 1.499(16)
C5 H5A 0.9600
C5 H5B 0.9600
C5 H5C 0.9600
C6 C7 1.447(18)
C6 H6A 0.9600
C6 H6B 0.9600
C6 H6C 0.9600
C7 C8 1.361(17)
C8 C9 1.354(19)
C8 H8 0.9300
C9 C10 1.553(19)
C10 H10A 0.9600
C10 H10B 0.9600
C10 H10C 0.9600
C11 C12 1.526(19)
C11 H11A 0.9600
C11 H11B 0.9600
C11 H11C 0.9600
C12 C13 1.37(2)
C13 C14 1.303(19)
C13 H13 0.9300
C14 C15 1.518(19)
C15 H15A 0.9600
C15 H15B 0.9600
C15 H15C 0.9600
B1 H1 1.2698

loop_
_geom_torsion_atom_site_label_1
_geom_torsion_atom_site_label_2
_geom_torsion_atom_site_label_3
_geom_torsion_atom_site_label_4
_geom_torsion
C20 N10 N11 C22 2.2(13)
Fe4 N10 N11 C22 -173.8(8)
C20 N10 N11 B2 -178.3(11)
Fe4 N10 N11 B2 5.8(14)
C25 N12 N13 C27 0.5(12)
Fe4 N12 N13 C27 -178.9(8)
C25 N12 N13 B2 177.4(9)
Fe4 N12 N13 B2 -2.0(11)
C30 N14 N15 C32 -1.9(14)
Fe4 N14 N15 C32 171.9(8)
C30 N14 N15 B2 -179.2(12)
Fe4 N14 N15 B2 -5.3(14)
Tb1 O6 N21 O5 177.3(11)
Tb1 O6 N21 O7 -1.2(12)
Tb1 O7 N21 O5 -177.3(11)
Tb1 O7 N21 O6 1.2(12)
N11 N10 C20 C21 -1.0(14)
Fe4 N10 C20 C21 173.8(9)
N11 N10 C20 C19 -178.5(14)
Fe4 N10 C20 C19 -4(2)
N10 C20 C21 C22 -0.5(16)
C19 C20 C21 C22 177.0(15)
N10 N11 C22 C21 -2.5(14)
B2 N11 C22 C21 178.1(13)
N10 N11 C22 C23 -179.9(12)
B2 N11 C22 C23 1(2)
C20 C21 C22 N11 1.8(15)
C20 C21 C22 C23 178.9(15)
N13 N12 C25 C26 -0.2(13)
Fe4 N12 C25 C26 179.0(9)
N13 N12 C25 C24 -177.3(12)
Fe4 N12 C25 C24 2(2)
N12 C25 C26 C27 -0.1(14)
C24 C25 C26 C27 176.9(13)
N12 N13 C27 C26 -0.5(13)
B2 N13 C27 C26 -176.9(10)
N12 N13 C27 C28 178.6(10)
B2 N13 C27 C28 2.2(19)
C25 C26 C27 N13 0.4(14)
C25 C26 C27 C28 -178.6(12)
N15 N14 C30 C31 0.0(15)
Fe4 N14 C30 C31 -172.3(10)
N15 N14 C30 C29 -179.3(16)
Fe4 N14 C30 C29 8(3)
N14 C30 C31 C32 1.8(17)
C29 C30 C31 C32 -178.9(18)
N14 N15 C32 C31 3.1(15)
B2 N15 C32 C31 179.8(14)
N14 N15 C32 C33 -174.4(12)
B2 N15 C32 C33 2(2)
C30 C31 C32 N15 -2.9(16)
C30 C31 C32 C33 174.1(15)
Cu1 O1 C37 C38 172.4(7)
Tb1 O1 C37 C38 3.7(13)
Cu1 O1 C37 C42 -8.8(14)
Tb1 O1 C37 C42 -177.5(8)
C57 O4 C38 C39 4.0(15)
Tb1 O4 C38 C39 -176.5(9)
C57 O4 C38 C37 -179.4(9)
Tb1 O4 C38 C37 0.1(12)
O1 C37 C38 C39 174.7(10)
C42 C37 C38 C39 -4.2(16)
O1 C37 C38 O4 -2.1(14)
C42 C37 C38 O4 179.0(9)
O4 C38 C39 C40 177.5(11)
C37 C38 C39 C40 1.2(18)
C38 C39 C40 C41 2.7(19)
C39 C40 C41 C42 -3.5(18)
C40 C41 C42 C37 0.5(17)
C40 C41 C42 C43 179.5(11)
O1 C37 C42 C41 -175.4(10)
C38 C37 C42 C41 3.3(16)
O1 C37 C42 C43 5.6(17)
C38 C37 C42 C43 -175.7(10)
C44 N19 C43 C42 176.2(10)
Cu1 N19 C43 C42 5.4(16)
C41 C42 C43 N19 177.1(11)
C37 C42 C43 N19 -3.9(18)
C43 N19 C44 C45 29.3(16)
Cu1 N19 C44 C45 -158.9(9)
C43 N19 C44 C49 153.2(10)
Cu1 N19 C44 C49 -35.1(10)
N19 C44 C45 C46 177.2(11)
C49 C44 C45 C46 56.3(14)
C44 C45 C46 C47 -55.0(16)
C45 C46 C47 C48 55.3(17)
C46 C47 C48 C49 -54.5(16)
C50 N20 C49 C48 10.4(19)
Cu1 N20 C49 C48 -165.3(8)
C50 N20 C49 C44 135.3(14)
Cu1 N20 C49 C44 -40.4(10)
C47 C48 C49 N20 176.8(10)
C47 C48 C49 C44 54.6(14)
N19 C44 C49 N20 48.3(11)
C45 C44 C49 N20 174.7(10)
N19 C44 C49 C48 176.2(10)
C45 C44 C49 C48 -57.3(13)
C49 N20 C50 C51 179.9(10)
Cu1 N20 C50 C51 -5(2)
N20 C50 C51 C52 164.3(14)
N20 C50 C51 C56 -11(2)
C56 C51 C52 C53 -1.7(18)
C50 C51 C52 C53 -177.6(11)
C51 C52 C53 C54 2(2)
C52 C53 C54 C55 -3(2)
C58 O3 C55 C54 -6.6(16)
Tb1 O3 C55 C54 -171.1(9)
C58 O3 C55 C56 171.7(9)
Tb1 O3 C55 C56 7.2(12)
C53 C54 C55 O3 -178.3(12)
C53 C54 C55 C56 3.6(19)
Cu1 O2 C56 C55 -151.1(7)
Tb1 O2 C56 C55 -7.1(13)
Cu1 O2 C56 C51 29.8(13)
Tb1 O2 C56 C51 173.8(7)
O3 C55 C56 O2 -0.9(14)
C54 C55 C56 O2 177.5(10)
O3 C55 C56 C51 178.3(9)
C54 C55 C56 C51 -3.3(16)
C52 C51 C56 O2 -178.4(10)
C50 C51 C56 O2 -2.8(17)
C52 C51 C56 C55 2.5(16)
C50 C51 C56 C55 178.1(10)
C22 N11 B2 N13 -127.5(12)
N10 N11 B2 N13 53.1(14)
C22 N11 B2 N15 115.8(12)
N10 N11 B2 N15 -63.6(13)
C27 N13 B2 N11 120.9(13)
N12 N13 B2 N11 -55.2(12)
C27 N13 B2 N15 -124.4(13)
N12 N13 B2 N15 59.4(12)
C32 N15 B2 N11 -113.6(13)
N14 N15 B2 N11 63.0(13)
C32 N15 B2 N13 128.6(12)
N14 N15 B2 N13 -54.8(14)
C2 N1 N2 C4 -0.8(13)
Fe3 N1 N2 C4 -179.9(7)
C2 N1 N2 B1 177.6(11)
Fe3 N1 N2 B1 -1.5(14)
C7 N3 N4 C9 -2.1(13)
Fe3 N3 N4 C9 177.7(7)
C7 N3 N4 B1 179.5(10)
Fe3 N3 N4 B1 -0.6(13)
C12 N5 N6 C14 2.9(13)
Fe3 N5 N6 C14 179.2(8)
C12 N5 N6 B1 -177.7(10)
Fe3 N5 N6 B1 -1.4(13)
N2 N1 C2 C3 0.3(14)
Fe3 N1 C2 C3 179.2(9)
N2 N1 C2 C1 179.7(12)
Fe3 N1 C2 C1 -1(2)
N1 C2 C3 C4 0.4(15)
C1 C2 C3 C4 -179.0(13)
C2 C3 C4 N2 -0.8(15)
C2 C3 C4 C5 -178.4(13)
N1 N2 C4 C3 1.0(14)
B1 N2 C4 C3 -177.1(13)
N1 N2 C4 C5 178.8(12)
B1 N2 C4 C5 1(2)
N4 N3 C7 C8 1.8(14)
Fe3 N3 C7 C8 -178.0(9)
N4 N3 C7 C6 -179.8(13)
Fe3 N3 C7 C6 0(2)
N3 C7 C8 C9 -0.9(15)
C6 C7 C8 C9 -179.2(14)
N3 N4 C9 C8 1.7(14)
B1 N4 C9 C8 179.6(12)
N3 N4 C9 C10 -178.1(11)
B1 N4 C9 C10 0(2)
C7 C8 C9 N4 -0.5(15)
C7 C8 C9 C10 179.2(14)
N6 N5 C12 C13 -2.8(15)
Fe3 N5 C12 C13 -178.1(10)
N6 N5 C12 C11 178.9(13)
Fe3 N5 C12 C11 4(2)
N5 C12 C13 C14 1.7(18)
C11 C12 C13 C14 179.9(16)
C12 C13 C14 N6 0.1(17)
C12 C13 C14 C15 178.5(14)
N5 N6 C14 C13 -1.9(15)
B1 N6 C14 C13 178.7(13)
N5 N6 C14 C15 179.6(12)
B1 N6 C14 C15 0(2)
N5 N6 B1 N2 58.9(14)
C14 N6 B1 N2 -121.8(14)
N5 N6 B1 N4 -58.8(13)
C14 N6 B1 N4 120.5(14)
N1 N2 B1 N6 -58.0(15)
C4 N2 B1 N6 120.0(13)
N1 N2 B1 N4 60.3(14)
C4 N2 B1 N4 -121.7(13)
C9 N4 B1 N6 -117.6(14)
N3 N4 B1 N6 60.2(13)
C9 N4 B1 N2 123.9(13)
N3 N4 B1 N2 -58.3(13)

loop_
_platon_squeeze_void_nr
_platon_squeeze_void_average_x
_platon_squeeze_void_average_y
_platon_squeeze_void_average_z
_platon_squeeze_void_volume
_platon_squeeze_void_count_electrons
_platon_squeeze_void_content
1 0.436 0.600 0.810 321 212 ' '
2 0.564 0.100 0.190 322 205 ' '
